data_4337278
loop_
_publ_author_name
'Costes, Jean-Pierre'
'Duhayon, Carine'
'Vendier, Laure'

_publ_section_title
;
 Synthesis, structural characterization, and magnetic properties of a
 copper-gadolinium complex derived from a hydroxybenzohydrazide ligand.
;
_journal_issue 4
_journal_name_full 'Inorganic chemistry'
_journal_page_first 2181
_journal_page_last 2187
_journal_paper_doi 10.1021/ic4027283
_journal_volume 53
_journal_year 2014
_chemical_absolute_configuration unk
_chemical_formula_moiety 'C20 H23 Cu N3 O4, 0.5(H2 O)'
_chemical_formula_sum 'C20 H24 Cu N3 O4.5'
_chemical_formula_weight 441.97
_space_group_IT_number 7
_symmetry_cell_setting monoclinic
_symmetry_space_group_name_Hall 'P -2yac'
_symmetry_space_group_name_H-M 'P 1 n 1'
_atom_sites_solution_hydrogens difmap
_atom_sites_solution_primary other
_cell_angle_alpha 90
_cell_angle_beta 107.783(2)
_cell_angle_gamma 90
_cell_formula_units_Z 8
_cell_length_a 11.3862(4)
_cell_length_b 19.1051(7)
_cell_length_c 18.6796(7)
_cell_measurement_reflns_used 9507
_cell_measurement_temperature 100
_cell_measurement_theta_max 29
_cell_measurement_theta_min 2
_cell_volume 3869.3(2)
_computing_cell_refinement 'Apex2 (Bruker AXS, 2006)'
_computing_data_collection 'Apex2 (Bruker AXS, 2006)'
_computing_data_reduction 'Apex2 (Bruker AXS, 2006)'
_computing_molecular_graphics 'CAMERON (Watkin et al., 1996)'
_computing_publication_material 'CRYSTALS (Betteridge et al., 2003)'
_computing_structure_refinement 'CRYSTALS (Betteridge et al., 2003)'
_computing_structure_solution 'Superflip (Palatinus & Chapuis, 2007)'
_diffrn_ambient_temperature 100
_diffrn_measured_fraction_theta_full 0.998
_diffrn_measured_fraction_theta_max 0.998
_diffrn_measurement_device Area
_diffrn_measurement_device_type 'Bruker Kappa Apex2'
_diffrn_measurement_method '\f & \w scans'
_diffrn_radiation_monochromator graphite
_diffrn_radiation_type 'Mo K\a'
_diffrn_radiation_wavelength 0.71073
_diffrn_reflns_av_R_equivalents 0.034
_diffrn_reflns_limit_h_max 15
_diffrn_reflns_limit_h_min -14
_diffrn_reflns_limit_k_max 26
_diffrn_reflns_limit_k_min -26
_diffrn_reflns_limit_l_max 25
_diffrn_reflns_limit_l_min -25
_diffrn_reflns_number 91884
_diffrn_reflns_theta_full 29.033
_diffrn_reflns_theta_max 29.033
_diffrn_reflns_theta_min 2.132
_diffrn_standards_number 0
_exptl_absorpt_coefficient_mu 1.164
_exptl_absorpt_correction_T_max 0.84
_exptl_absorpt_correction_T_min 0.79
_exptl_absorpt_correction_type multi-scan
_exptl_absorpt_process_details 'SADABS (Siemens, 1996)'
_exptl_crystal_colour 'red brown'
_exptl_crystal_density_diffrn 1.517
_exptl_crystal_density_method 'not measured'
_exptl_crystal_description block
_exptl_crystal_F_000 1840
_exptl_crystal_size_max 0.200
_exptl_crystal_size_mid 0.200
_exptl_crystal_size_min 0.150
_refine_diff_density_max 1.10
_refine_diff_density_min -0.41
_refine_ls_extinction_method None
_refine_ls_goodness_of_fit_ref 1.0400
_refine_ls_hydrogen_treatment constr
_refine_ls_matrix_type full
_refine_ls_number_parameters 1028
_refine_ls_number_reflns 16585
_refine_ls_number_restraints 2
_refine_ls_R_factor_all 0.0321
_refine_ls_R_factor_gt 0.0290
_refine_ls_shift/su_max 0.0016026
_refine_ls_shift/su_mean 0.0000300
_refine_ls_structure_factor_coef F
_refine_ls_weighting_details
;
 Method, part 1, Chebychev polynomial, (Watkin, 1994, Prince, 1982) 
 [weight] = 1.0/[A~0~*T~0~(x)+A~1~*T~1~(x) ... +A~n-1~]*T~n-1~(x)] 
 where A~i~ are the Chebychev coefficients listed below and x= Fcalc/Fmax 
 Method = Robust Weighting (Prince, 1982) 
 W = [weight] * [1-(deltaF/6*sigmaF)^2^]^2^ 
 A~i~ are: 
 0.250 0.286 0.157 0.574E-01 0.121E-01 
;
_refine_ls_weighting_scheme calc
_refine_ls_wR_factor_all 0.0387
_refine_ls_wR_factor_gt 0.0329
_refine_ls_wR_factor_ref 0.0319
_reflns_limit_h_max 15
_reflns_limit_h_min -14
_reflns_limit_k_max 26
_reflns_limit_k_min 0
_reflns_limit_l_max 25
_reflns_limit_l_min -25
_reflns_number_gt 17342
_reflns_number_total 18806
_reflns_threshold_expression I>2.0\s(I)
_oxford_refine_ls_r_factor_ref 0.0279
_oxford_reflns_number_all 18742
_oxford_reflns_threshold_expression_ref I>3.0\s(I)
_cod_data_source_file ic4027283_si_002.cif
_cod_data_source_block 1
_cod_depositor_comments
;
The following automatic conversions were performed:

'_atom_sites_solution_primary' value 'Other' changed to 'other'
according to
/usr/data/users/saulius/automatic-downloads/current/ACS/lib/dictionaries/cif_core.dic
dictionary named 'cif_core.dic' version 2.4.2 from 2011-04-26.

Automatic conversion script
Id: cif_fix_values 2281 2013-09-26 08:29:07Z andrius 
;
_cod_original_sg_symbol_Hall 'P -2yac '
_cod_original_sg_symbol_H-M 'P n '
_cod_original_formula_sum 'C20 H24 Cu1 N3 O4.50'
_cod_database_code 4337278

loop_
_symmetry_equiv_pos_as_xyz
x,y,z
x+1/2,-y,z+1/2

loop_
_atom_site_label
_atom_site_type_symbol
_atom_site_fract_x
_atom_site_fract_y
_atom_site_fract_z
_atom_site_U_iso_or_equiv
_atom_site_occupancy
_atom_site_adp_type
_atom_site_refinement_flags_posn
Cu1 Cu 0.08630(5) 0.860445(18) 0.24962(3) 0.0130 1.0000 Uani .
Cu101 Cu 0.56987(5) 0.672174(18) 0.32328(3) 0.0139 1.0000 Uani .
Cu201 Cu 0.12408(5) 0.361554(19) 0.32948(3) 0.0137 1.0000 Uani .
Cu301 Cu 0.53127(5) 0.167701(18) 0.24446(3) 0.0141 1.0000 Uani .
C1 C 0.3304(3) 0.85008(16) 0.35558(16) 0.0128 1.0000 Uani .
C2 C 0.4487(3) 0.88095(18) 0.39181(19) 0.0139 1.0000 Uani .
C3 C 0.5421(3) 0.84341(18) 0.44056(17) 0.0159 1.0000 Uani .
C4 C 0.5260(4) 0.7735(2) 0.45601(19) 0.0186 1.0000 Uani .
C5 C 0.4125(3) 0.74146(17) 0.42253(16) 0.0184 1.0000 Uani .
C6 C 0.3141(3) 0.77915(18) 0.37285(19) 0.0152 1.0000 Uani .
C7 C 0.2009(3) 0.74108(17) 0.34059(18) 0.0164 1.0000 Uani .
C8 C -0.0883(3) 0.76211(18) 0.21845(18) 0.0140 1.0000 Uani .
C9 C -0.2063(3) 0.72456(18) 0.18344(16) 0.0168 1.0000 Uani .
C10 C -0.3033(3) 0.7614(2) 0.13215(19) 0.0209 1.0000 Uani .
C11 C -0.4158(3) 0.7281(2) 0.09794(19) 0.0286 1.0000 Uani .
C12 C -0.4306(4) 0.6587(3) 0.1133(2) 0.0310 1.0000 Uani .
C13 C -0.3364(4) 0.6215(2) 0.1630(2) 0.0264 1.0000 Uani .
C14 C -0.2232(3) 0.6547(2) 0.19874(19) 0.0172 1.0000 Uani .
C15 C 0.5723(3) 0.98286(18) 0.39465(19) 0.0210 1.0000 Uani .
C16 C 0.0137(3) 0.94415(18) 0.1114(2) 0.0193 1.0000 Uani .
C17 C -0.0039(4) 1.0144(2) 0.0718(2) 0.0259 1.0000 Uani .
C18 C -0.0914(4) 1.06129(18) 0.09668(19) 0.0243 1.0000 Uani .
C19 C -0.0495(4) 1.06787(18) 0.1823(2) 0.0240 1.0000 Uani .
C20 C -0.0318(3) 0.99598(17) 0.21928(19) 0.0197 1.0000 Uani .
C101 C 0.3282(3) 0.68488(19) 0.21672(19) 0.0150 1.0000 Uani .
C102 C 0.2096(3) 0.65408(17) 0.17907(18) 0.0166 1.0000 Uani .
C103 C 0.1162(3) 0.69271(19) 0.13150(18) 0.0167 1.0000 Uani .
C104 C 0.1348(3) 0.76322(18) 0.11829(17) 0.0170 1.0000 Uani .
C105 C 0.2462(3) 0.79373(16) 0.15185(16) 0.0161 1.0000 Uani .
C106 C 0.3447(3) 0.75553(16) 0.20107(16) 0.0125 1.0000 Uani .
C107 C 0.4600(3) 0.79133(16) 0.23416(17) 0.0146 1.0000 Uani .
C108 C 0.7485(3) 0.76803(17) 0.35547(17) 0.0136 1.0000 Uani .
C109 C 0.8674(3) 0.80342(18) 0.39023(18) 0.0156 1.0000 Uani .
C110 C 0.9637(3) 0.76704(18) 0.44012(18) 0.0178 1.0000 Uani .
C111 C 1.0775(3) 0.7975(2) 0.4733(2) 0.0230 1.0000 Uani .
C112 C 1.0956(3) 0.8664(2) 0.4571(2) 0.0251 1.0000 Uani .
C113 C 1.0021(3) 0.90455(19) 0.40803(19) 0.0224 1.0000 Uani .
C114 C 0.8876(3) 0.87369(18) 0.37335(17) 0.0165 1.0000 Uani .
C115 C 0.0866(3) 0.55115(19) 0.1696(2) 0.0240 1.0000 Uani .
C116 C 0.6846(3) 0.53601(19) 0.35576(18) 0.0228 1.0000 Uani .
C117 C 0.6957(4) 0.4640(2) 0.3931(2) 0.0304 1.0000 Uani .
C118 C 0.7359(4) 0.4708(2) 0.4782(2) 0.0277 1.0000 Uani .
C119 C 0.6497(4) 0.51988(18) 0.5027(2) 0.0234 1.0000 Uani .
C120 C 0.6368(3) 0.59018(18) 0.46167(17) 0.0203 1.0000 Uani .
C201 C 0.2639(3) 0.34988(16) 0.22499(17) 0.0130 1.0000 Uani .
C202 C 0.3421(3) 0.38046(19) 0.18687(19) 0.0159 1.0000 Uani .
C203 C 0.3782(3) 0.34490(19) 0.13325(18) 0.0189 1.0000 Uani .
C204 C 0.3418(3) 0.2749(2) 0.11518(19) 0.0177 1.0000 Uani .
C205 C 0.2675(3) 0.24390(16) 0.15178(17) 0.0154 1.0000 Uani .
C206 C 0.2279(3) 0.27917(18) 0.20660(18) 0.0138 1.0000 Uani .
C207 C 0.1510(3) 0.24138(17) 0.24113(18) 0.0164 1.0000 Uani .
C208 C -0.0187(3) 0.26375(18) 0.36103(18) 0.0131 1.0000 Uani .
C209 C -0.1072(3) 0.22699(17) 0.39330(16) 0.0148 1.0000 Uani .
C210 C -0.1651(3) 0.26616(19) 0.43625(17) 0.0172 1.0000 Uani .
C211 C -0.2464(3) 0.2341(2) 0.46858(19) 0.0228 1.0000 Uani .
C212 C -0.2701(4) 0.1628(2) 0.4579(2) 0.0245 1.0000 Uani .
C213 C -0.2142(3) 0.1236(2) 0.4147(2) 0.0256 1.0000 Uani .
C214 C -0.1312(3) 0.1552(2) 0.3826(2) 0.0165 1.0000 Uani .
C215 C 0.4476(3) 0.48574(18) 0.17213(19) 0.0212 1.0000 Uani .
C216 C 0.0339(3) 0.49244(19) 0.3751(2) 0.0241 1.0000 Uani .
C217 C 0.0584(4) 0.56155(19) 0.4195(2) 0.0313 1.0000 Uani .
C218 C 0.1210(4) 0.5471(2) 0.5032(2) 0.0340 1.0000 Uani .
C219 C 0.2351(4) 0.5047(2) 0.5141(2) 0.0343 1.0000 Uani .
C220 C 0.2082(4) 0.4374(2) 0.4674(2) 0.0264 1.0000 Uani .
C301 C 0.4007(3) 0.17904(17) 0.35453(19) 0.0136 1.0000 Uani .
C302 C 0.3253(3) 0.14793(18) 0.39495(18) 0.0166 1.0000 Uani .
C303 C 0.2904(3) 0.18353(19) 0.44926(18) 0.0164 1.0000 Uani .
C304 C 0.3276(3) 0.25375(18) 0.46572(18) 0.0188 1.0000 Uani .
C305 C 0.4002(3) 0.28517(18) 0.42805(18) 0.0187 1.0000 Uani .
C306 C 0.4367(3) 0.24898(17) 0.37239(17) 0.0135 1.0000 Uani .
C307 C 0.5146(3) 0.28636(16) 0.33722(17) 0.0140 1.0000 Uani .
C308 C 0.6803(3) 0.26371(17) 0.21398(17) 0.0145 1.0000 Uani .
C309 C 0.7699(3) 0.29917(18) 0.18402(17) 0.0133 1.0000 Uani .
C310 C 0.8254(3) 0.26177(19) 0.13886(18) 0.0183 1.0000 Uani .
C311 C 0.9118(3) 0.2924(2) 0.1098(2) 0.0209 1.0000 Uani .
C312 C 0.9434(3) 0.36203(19) 0.12657(18) 0.0216 1.0000 Uani .
C313 C 0.8904(3) 0.40104(18) 0.17125(19) 0.0209 1.0000 Uani .
C314 C 0.8031(3) 0.37032(17) 0.19997(17) 0.0169 1.0000 Uani .
C315 C 0.2208(3) 0.04377(18) 0.41196(19) 0.0215 1.0000 Uani .
C316 C 0.6231(3) 0.03789(18) 0.1982(2) 0.0220 1.0000 Uani .
C317 C 0.5993(3) -0.03361(18) 0.1608(2) 0.0244 1.0000 Uani .
C318 C 0.5299(4) -0.0266(2) 0.0769(2) 0.0268 1.0000 Uani .
C319 C 0.4112(4) 0.0157(2) 0.0657(2) 0.0272 1.0000 Uani .
C320 C 0.4382(3) 0.08539(19) 0.10720(19) 0.0226 1.0000 Uani .
N1 N 0.1032(3) 0.76915(14) 0.29372(15) 0.0129 1.0000 Uani .
N2 N -0.0005(2) 0.72717(15) 0.26732(14) 0.0150 1.0000 Uani .
N3 N 0.0556(3) 0.95154(15) 0.19504(15) 0.0152 1.0000 Uani .
N101 N 0.5555(3) 0.76373(13) 0.27958(15) 0.0132 1.0000 Uani .
N102 N 0.6609(2) 0.80471(14) 0.30661(14) 0.0140 1.0000 Uani .
N103 N 0.5973(3) 0.58158(15) 0.37860(16) 0.0171 1.0000 Uani .
N201 N 0.1025(2) 0.26870(14) 0.28901(14) 0.0122 1.0000 Uani .
N202 N 0.0259(2) 0.22653(14) 0.31586(15) 0.0150 1.0000 Uani .
N203 N 0.1480(3) 0.45195(14) 0.38662(16) 0.0186 1.0000 Uani .
N301 N 0.5605(2) 0.25931(14) 0.28850(13) 0.0132 1.0000 Uani .
N302 N 0.6375(2) 0.30038(14) 0.26175(14) 0.0147 1.0000 Uani .
N303 N 0.5054(3) 0.07698(14) 0.18849(15) 0.0178 1.0000 Uani .
O1 O 0.2472(2) 0.88911(11) 0.30827(12) 0.0153 1.0000 Uani .
O2 O 0.4544(2) 0.94912(12) 0.37279(14) 0.0208 1.0000 Uani .
O3 O -0.0783(2) 0.82601(13) 0.19902(12) 0.0180 1.0000 Uani .
O4 O -0.1354(2) 0.61637(14) 0.24802(15) 0.0253 1.0000 Uani .
O5 O 0.3051(2) 1.01393(13) 0.23663(13) 0.0207 1.0000 Uani .
O6 O 0.3440(2) 0.52070(13) 0.33689(13) 0.0207 1.0000 Uani .
O101 O 0.4093(2) 0.64454(12) 0.26391(12) 0.0166 1.0000 Uani .
O102 O 0.2029(3) 0.58564(15) 0.19762(17) 0.0261 1.0000 Uani .
O103 O 0.7360(2) 0.70414(13) 0.37482(13) 0.0160 1.0000 Uani .
O104 O 0.7997(2) 0.91329(12) 0.32495(13) 0.0217 1.0000 Uani .
O201 O 0.2338(2) 0.38849(11) 0.27479(12) 0.0155 1.0000 Uani .
O202 O 0.3737(2) 0.44828(12) 0.20823(13) 0.0211 1.0000 Uani .
O203 O 0.0059(2) 0.32827(13) 0.37780(12) 0.0180 1.0000 Uani .
O204 O -0.0795(2) 0.11480(14) 0.34229(15) 0.0264 1.0000 Uani .
O301 O 0.4267(2) 0.14057(12) 0.30279(12) 0.0169 1.0000 Uani .
O302 O 0.2931(3) 0.08040(14) 0.37434(16) 0.0233 1.0000 Uani .
O303 O 0.6487(2) 0.19988(13) 0.19485(13) 0.0167 1.0000 Uani .
O304 O 0.7522(2) 0.41099(12) 0.24220(14) 0.0219 1.0000 Uani .
H31 H 0.6184 0.8647 0.4630 0.0190 1.0000 Uiso R
H41 H 0.5888 0.7494 0.4888 0.0221 1.0000 Uiso R
H51 H 0.3992 0.6939 0.4326 0.0226 1.0000 Uiso R
H71 H 0.1999 0.6937 0.3553 0.0197 1.0000 Uiso R
H101 H -0.2925 0.8086 0.1227 0.0229 1.0000 Uiso R
H111 H -0.4808 0.7533 0.0645 0.0339 1.0000 Uiso R
H121 H -0.5064 0.6365 0.0892 0.0374 1.0000 Uiso R
H131 H -0.3442 0.5751 0.1726 0.0309 1.0000 Uiso R
H151 H 0.5598 1.0297 0.3736 0.0305 1.0000 Uiso R
H153 H 0.6019 0.9836 0.4497 0.0303 1.0000 Uiso R
H152 H 0.6263 0.9565 0.3745 0.0308 1.0000 Uiso R
H161 H -0.0639 0.9201 0.0973 0.0232 1.0000 Uiso R
H162 H 0.0731 0.9154 0.0970 0.0226 1.0000 Uiso R
H172 H 0.0743 1.0376 0.0800 0.0313 1.0000 Uiso R
H171 H -0.0396 1.0056 0.0180 0.0301 1.0000 Uiso R
H182 H -0.0933 1.1068 0.0749 0.0283 1.0000 Uiso R
H181 H -0.1734 1.0403 0.0816 0.0291 1.0000 Uiso R
H191 H -0.1093 1.0940 0.1983 0.0301 1.0000 Uiso R
H192 H 0.0273 1.0921 0.1981 0.0306 1.0000 Uiso R
H202 H 0.0013 1.0010 0.2730 0.0227 1.0000 Uiso R
H201 H -0.1102 0.9722 0.2064 0.0225 1.0000 Uiso R
H1031 H 0.0395 0.6715 0.1086 0.0200 1.0000 Uiso R
H1041 H 0.0703 0.7887 0.0854 0.0207 1.0000 Uiso R
H1051 H 0.2592 0.8408 0.1426 0.0193 1.0000 Uiso R
H1071 H 0.4639 0.8369 0.2218 0.0169 1.0000 Uiso R
H1101 H 0.9539 0.7198 0.4515 0.0198 1.0000 Uiso R
H1111 H 1.1401 0.7721 0.5068 0.0277 1.0000 Uiso R
H1121 H 1.1723 0.8866 0.4809 0.0302 1.0000 Uiso R
H1131 H 1.0144 0.9515 0.3980 0.0271 1.0000 Uiso R
H1151 H 0.1016 0.5019 0.1831 0.0356 1.0000 Uiso R
H1153 H 0.0261 0.5695 0.1910 0.0362 1.0000 Uiso R
H1152 H 0.0559 0.5555 0.1155 0.0358 1.0000 Uiso R
H1161 H 0.7650 0.5584 0.3694 0.0279 1.0000 Uiso R
H1162 H 0.6522 0.5293 0.3022 0.0281 1.0000 Uiso R
H1172 H 0.7507 0.4337 0.3770 0.0347 1.0000 Uiso R
H1171 H 0.6139 0.4428 0.3764 0.0349 1.0000 Uiso R
H1182 H 0.8210 0.4898 0.4948 0.0334 1.0000 Uiso R
H1181 H 0.7337 0.4255 0.4998 0.0324 1.0000 Uiso R
H1191 H 0.6805 0.5276 0.5563 0.0275 1.0000 Uiso R
H1192 H 0.5694 0.4984 0.4918 0.0281 1.0000 Uiso R
H1202 H 0.7145 0.6149 0.4761 0.0240 1.0000 Uiso R
H1201 H 0.5739 0.6169 0.4749 0.0234 1.0000 Uiso R
H2031 H 0.4282 0.3675 0.1082 0.0235 1.0000 Uiso R
H2041 H 0.3644 0.2512 0.0790 0.0203 1.0000 Uiso R
H2051 H 0.2416 0.1973 0.1401 0.0189 1.0000 Uiso R
H2071 H 0.1347 0.1946 0.2267 0.0187 1.0000 Uiso R
H2101 H -0.1510 0.3155 0.4431 0.0146 1.0000 Uiso R
H2111 H -0.2851 0.2599 0.4987 0.0274 1.0000 Uiso R
H2121 H -0.3243 0.1409 0.4800 0.0295 1.0000 Uiso R
H2131 H -0.2297 0.0764 0.4060 0.0303 1.0000 Uiso R
H2151 H 0.4531 0.5338 0.1909 0.0313 1.0000 Uiso R
H2153 H 0.5283 0.4649 0.1857 0.0310 1.0000 Uiso R
H2152 H 0.4094 0.4841 0.1175 0.0310 1.0000 Uiso R
H2161 H -0.0211 0.4635 0.3914 0.0282 1.0000 Uiso R
H2162 H 0.0015 0.5018 0.3219 0.0284 1.0000 Uiso R
H2172 H -0.0195 0.5864 0.4121 0.0382 1.0000 Uiso R
H2171 H 0.1089 0.5902 0.3990 0.0372 1.0000 Uiso R
H2182 H 0.1407 0.5921 0.5288 0.0409 1.0000 Uiso R
H2181 H 0.0643 0.5209 0.5217 0.0408 1.0000 Uiso R
H2191 H 0.2690 0.4929 0.5678 0.0422 1.0000 Uiso R
H2192 H 0.2929 0.5326 0.4976 0.0419 1.0000 Uiso R
H2202 H 0.1544 0.4086 0.4856 0.0319 1.0000 Uiso R
H2201 H 0.2832 0.4121 0.4723 0.0321 1.0000 Uiso R
H3031 H 0.2418 0.1604 0.4752 0.0194 1.0000 Uiso R
H3041 H 0.3044 0.2783 0.5013 0.0220 1.0000 Uiso R
H3051 H 0.4289 0.3315 0.4399 0.0216 1.0000 Uiso R
H3071 H 0.5337 0.3327 0.3521 0.0172 1.0000 Uiso R
H3101 H 0.8082 0.2146 0.1292 0.0191 1.0000 Uiso R
H3111 H 0.9484 0.2664 0.0800 0.0251 1.0000 Uiso R
H3121 H 1.0012 0.3821 0.1065 0.0265 1.0000 Uiso R
H3131 H 0.9103 0.4474 0.1825 0.0252 1.0000 Uiso R
H3151 H 0.2148 -0.0046 0.3973 0.0318 1.0000 Uiso R
H3153 H 0.2590 0.0463 0.4658 0.0322 1.0000 Uiso R
H3152 H 0.1386 0.0644 0.4007 0.0318 1.0000 Uiso R
H3161 H 0.6632 0.0307 0.2504 0.0269 1.0000 Uiso R
H3162 H 0.6746 0.0645 0.1760 0.0259 1.0000 Uiso R
H3172 H 0.6756 -0.0586 0.1666 0.0289 1.0000 Uiso R
H3171 H 0.5487 -0.0607 0.1843 0.0281 1.0000 Uiso R
H3182 H 0.5829 -0.0020 0.0527 0.0322 1.0000 Uiso R
H3181 H 0.5129 -0.0735 0.0566 0.0321 1.0000 Uiso R
H3191 H 0.3722 0.0244 0.0120 0.0329 1.0000 Uiso R
H3192 H 0.3555 -0.0125 0.0854 0.0331 1.0000 Uiso R
H3202 H 0.4840 0.1159 0.0849 0.0270 1.0000 Uiso R
H3201 H 0.3607 0.1066 0.1039 0.0263 1.0000 Uiso R
H61 H 0.3439 0.4823 0.3203 0.0313 1.0000 Uiso R
H62 H 0.3353 0.5505 0.3043 0.0316 1.0000 Uiso R
H1042 H 0.7403 0.8864 0.3066 0.0338 1.0000 Uiso R
H3042 H 0.7074 0.3837 0.2569 0.0333 1.0000 Uiso R
H42 H -0.0738 0.6415 0.2714 0.0382 1.0000 Uiso R
H2042 H -0.0247 0.1354 0.3289 0.0404 1.0000 Uiso R
H52 H 0.3188 1.0457 0.2663 0.0318 1.0000 Uiso R
H53 H 0.3337 0.9780 0.2541 0.0320 1.0000 Uiso R
H1032 H 0.5260 0.5581 0.3662 0.0275 1.0000 Uiso R
H3032 H 0.4604 0.0501 0.2085 0.0287 1.0000 Uiso R
H32 H 0.1258 0.9738 0.2072 0.0245 1.0000 Uiso R
H2032 H 0.1985 0.4779 0.3709 0.0297 1.0000 Uiso R

loop_
_atom_site_aniso_label
_atom_site_aniso_U_11
_atom_site_aniso_U_22
_atom_site_aniso_U_33
_atom_site_aniso_U_23
_atom_site_aniso_U_13
_atom_site_aniso_U_12
Cu1 0.01124(16) 0.01218(17) 0.01417(17) 0.00033(13) 0.00161(14) -0.00307(13)
Cu101 0.01187(17) 0.01203(16) 0.01627(18) 0.00084(13) 0.00204(15) -0.00381(13)
Cu201 0.01582(18) 0.01272(17) 0.01510(18) -0.00168(13) 0.00827(15) -0.00459(13)
Cu301 0.01611(18) 0.01299(17) 0.01482(18) -0.00119(13) 0.00726(16) -0.00530(14)
C1 0.0138(14) 0.0153(13) 0.0100(12) -0.0007(10) 0.0044(12) -0.0006(13)
C2 0.0130(15) 0.0111(14) 0.0162(14) -0.0041(12) 0.0023(12) -0.0024(12)
C3 0.0133(14) 0.0174(15) 0.0163(13) -0.0015(11) 0.0037(11) -0.0043(12)
C4 0.0167(17) 0.0239(17) 0.0120(14) -0.0024(12) -0.0003(12) 0.0000(13)
C5 0.0188(15) 0.0218(15) 0.0133(12) 0.0036(11) 0.0030(12) 0.0011(13)
C6 0.0143(16) 0.0151(15) 0.0145(14) -0.0026(11) 0.0019(12) -0.0013(12)
C7 0.0156(15) 0.0175(14) 0.0165(14) 0.0020(11) 0.0055(12) 0.0002(12)
C8 0.0148(15) 0.0168(15) 0.0122(13) -0.0019(11) 0.0069(12) -0.0065(12)
C9 0.0097(13) 0.0272(17) 0.0140(12) -0.0096(12) 0.0046(11) -0.0072(13)
C10 0.0160(16) 0.0300(18) 0.0165(14) -0.0042(13) 0.0049(11) -0.0080(14)
C11 0.0163(16) 0.051(3) 0.0171(15) -0.0052(15) 0.0033(12) -0.0105(16)
C12 0.0207(19) 0.047(3) 0.0232(19) -0.0088(16) 0.0031(15) -0.0193(17)
C13 0.0257(18) 0.031(2) 0.0247(16) -0.0054(14) 0.0115(14) -0.0164(15)
C14 0.0159(17) 0.0220(16) 0.0146(14) -0.0053(12) 0.0058(12) -0.0088(13)
C15 0.0127(13) 0.0255(17) 0.0239(15) -0.0036(12) 0.0045(11) -0.0100(13)
C16 0.0187(15) 0.0184(15) 0.0214(15) 0.0016(12) 0.0069(13) 0.0030(12)
C17 0.0249(16) 0.034(2) 0.0207(16) 0.0069(14) 0.0090(14) 0.0002(15)
C18 0.0285(17) 0.0189(15) 0.0219(15) 0.0062(12) 0.0024(13) 0.0028(14)
C19 0.0300(18) 0.0138(15) 0.0253(16) -0.0039(12) 0.0042(14) 0.0033(14)
C20 0.0255(16) 0.0148(14) 0.0187(14) -0.0031(12) 0.0066(13) 0.0005(12)
C101 0.0115(15) 0.0169(14) 0.0157(14) -0.0029(12) 0.0030(12) -0.0012(13)
C102 0.0183(15) 0.0147(14) 0.0178(14) -0.0030(12) 0.0069(12) -0.0073(13)
C103 0.0122(14) 0.0235(17) 0.0137(14) -0.0068(12) 0.0031(11) -0.0009(13)
C104 0.0169(15) 0.0199(15) 0.0140(13) -0.0023(11) 0.0043(11) 0.0018(12)
C105 0.0168(14) 0.0163(13) 0.0160(12) -0.0007(10) 0.0060(11) 0.0020(12)
C106 0.0126(14) 0.0153(14) 0.0100(12) -0.0006(10) 0.0037(10) -0.0018(11)
C107 0.0152(14) 0.0132(13) 0.0145(13) -0.0031(10) 0.0034(11) -0.0069(11)
C108 0.0121(14) 0.0162(14) 0.0144(13) -0.0032(11) 0.0068(11) -0.0028(12)
C109 0.0152(16) 0.0183(15) 0.0141(13) -0.0030(11) 0.0057(12) -0.0038(13)
C110 0.0170(16) 0.0208(16) 0.0152(13) -0.0024(11) 0.0044(12) -0.0012(13)
C111 0.0154(17) 0.032(2) 0.0182(15) -0.0003(14) 0.0006(13) 0.0002(14)
C112 0.0173(16) 0.039(2) 0.0191(16) -0.0106(13) 0.0052(13) -0.0097(14)
C113 0.0218(16) 0.0273(19) 0.0182(14) -0.0061(12) 0.0062(13) -0.0142(14)
C114 0.0177(16) 0.0206(16) 0.0143(13) -0.0015(11) 0.0095(12) -0.0002(13)
C115 0.0171(15) 0.0202(16) 0.0361(18) -0.0111(14) 0.0104(14) -0.0080(13)
C116 0.0284(17) 0.0222(16) 0.0156(14) -0.0011(12) 0.0034(13) -0.0027(13)
C117 0.045(2) 0.0197(17) 0.0233(17) -0.0004(14) 0.0060(16) 0.0090(16)
C118 0.035(2) 0.0224(17) 0.0241(17) 0.0071(13) 0.0073(15) 0.0090(15)
C119 0.0292(18) 0.0216(17) 0.0203(16) 0.0057(12) 0.0090(15) -0.0031(14)
C120 0.0252(16) 0.0193(14) 0.0166(14) -0.0014(12) 0.0066(13) 0.0005(13)
C201 0.0115(13) 0.0118(12) 0.0151(13) 0.0028(10) 0.0032(11) -0.0054(11)
C202 0.0169(15) 0.0148(16) 0.0168(14) 0.0015(12) 0.0065(12) -0.0005(13)
C203 0.0152(14) 0.0258(17) 0.0171(14) 0.0054(12) 0.0072(12) 0.0019(13)
C204 0.0171(16) 0.0232(17) 0.0153(14) -0.0033(12) 0.0087(12) -0.0013(13)
C205 0.0178(15) 0.0125(13) 0.0162(12) -0.0013(10) 0.0056(11) -0.0018(11)
C206 0.0142(15) 0.0140(15) 0.0131(13) -0.0002(11) 0.0043(12) -0.0029(12)
C207 0.0188(14) 0.0137(14) 0.0152(13) -0.0023(11) 0.0031(12) -0.0042(12)
C208 0.0097(14) 0.0167(16) 0.0126(14) 0.0041(11) 0.0031(11) -0.0026(12)
C209 0.0093(13) 0.0215(15) 0.0125(12) 0.0075(11) 0.0016(10) -0.0016(11)
C210 0.0141(14) 0.0226(16) 0.0146(13) 0.0024(12) 0.0039(11) -0.0011(12)
C211 0.0145(15) 0.036(2) 0.0172(14) 0.0047(13) 0.0041(12) 0.0007(14)
C212 0.0172(16) 0.039(2) 0.0193(16) 0.0099(14) 0.0082(13) -0.0067(15)
C213 0.0191(15) 0.0297(19) 0.0261(16) 0.0091(14) 0.0042(13) -0.0094(14)
C214 0.0132(16) 0.0184(16) 0.0171(14) 0.0038(11) 0.0034(12) -0.0044(12)
C215 0.0216(14) 0.0241(17) 0.0208(15) 0.0051(12) 0.0109(12) -0.0063(13)
C216 0.0245(17) 0.0175(16) 0.0289(18) -0.0079(13) 0.0060(14) -0.0021(13)
C217 0.036(2) 0.0178(16) 0.040(2) -0.0077(15) 0.0101(17) 0.0001(15)
C218 0.039(2) 0.031(2) 0.034(2) -0.0187(16) 0.0132(17) -0.0063(17)
C219 0.041(2) 0.033(2) 0.0252(17) -0.0117(15) 0.0040(16) -0.0064(18)
C220 0.0300(19) 0.0226(17) 0.0241(17) -0.0075(13) 0.0046(15) -0.0014(14)
C301 0.0148(16) 0.0131(14) 0.0129(14) 0.0026(11) 0.0041(12) 0.0012(12)
C302 0.0142(14) 0.0168(15) 0.0197(14) 0.0040(12) 0.0065(11) -0.0007(11)
C303 0.0208(16) 0.0161(15) 0.0136(13) 0.0044(11) 0.0074(12) -0.0018(12)
C304 0.0189(15) 0.0207(16) 0.0167(13) 0.0002(11) 0.0052(12) 0.0017(12)
C305 0.0160(15) 0.0211(15) 0.0184(13) -0.0013(11) 0.0041(11) -0.0019(11)
C306 0.0112(13) 0.0148(14) 0.0129(12) 0.0034(10) 0.0011(11) -0.0013(11)
C307 0.0124(13) 0.0142(13) 0.0150(13) 0.0010(11) 0.0037(11) -0.0031(11)
C308 0.0124(14) 0.0177(16) 0.0121(13) 0.0015(11) 0.0019(11) 0.0009(12)
C309 0.0115(15) 0.0161(15) 0.0115(12) 0.0030(11) 0.0025(11) -0.0028(12)
C310 0.0150(14) 0.0239(17) 0.0150(14) 0.0003(12) 0.0033(12) 0.0009(12)
C311 0.0178(16) 0.031(2) 0.0162(15) 0.0056(13) 0.0092(12) -0.0008(14)
C312 0.0141(14) 0.0338(19) 0.0168(14) 0.0087(12) 0.0045(11) -0.0025(12)
C313 0.0229(16) 0.0185(16) 0.0197(14) 0.0047(11) 0.0041(12) -0.0037(13)
C314 0.0172(15) 0.0184(15) 0.0143(13) 0.0047(11) 0.0036(12) -0.0011(13)
C315 0.0217(15) 0.0185(15) 0.0256(15) 0.0063(12) 0.0093(13) -0.0059(12)
C316 0.0219(16) 0.0170(15) 0.0250(16) 0.0022(12) 0.0037(13) -0.0041(13)
C317 0.0250(17) 0.0144(15) 0.0333(19) -0.0012(13) 0.0080(15) -0.0001(13)
C318 0.0320(19) 0.0174(16) 0.0321(18) -0.0096(13) 0.0114(15) 0.0003(14)
C319 0.0246(17) 0.0215(18) 0.0322(19) -0.0116(14) 0.0038(14) 0.0014(14)
C320 0.0228(16) 0.0221(16) 0.0221(15) -0.0014(12) 0.0054(12) 0.0008(13)
N1 0.0109(12) 0.0147(12) 0.0136(11) -0.0035(10) 0.0047(10) -0.0033(10)
N2 0.0125(12) 0.0184(13) 0.0143(11) -0.0029(10) 0.0045(10) -0.0049(10)
N3 0.0147(13) 0.0149(12) 0.0139(11) 0.0014(10) 0.0011(10) -0.0049(10)
N101 0.0124(12) 0.0125(12) 0.0141(11) -0.0008(9) 0.0031(10) -0.0021(10)
N102 0.0110(11) 0.0133(12) 0.0178(12) -0.0009(9) 0.0045(10) -0.0057(9)
N103 0.0131(13) 0.0151(12) 0.0206(13) -0.0010(10) 0.0015(10) -0.0023(10)
N201 0.0102(12) 0.0126(13) 0.0137(12) 0.0039(10) 0.0035(10) -0.0027(10)
N202 0.0140(11) 0.0153(12) 0.0164(11) 0.0016(10) 0.0056(10) -0.0042(10)
N203 0.0224(15) 0.0130(13) 0.0251(13) -0.0044(10) 0.0143(12) -0.0079(11)
N301 0.0115(12) 0.0188(13) 0.0091(11) 0.0018(9) 0.0028(10) -0.0003(11)
N302 0.0150(11) 0.0158(12) 0.0137(11) 0.0014(9) 0.0048(9) -0.0050(10)
N303 0.0236(14) 0.0180(13) 0.0142(11) -0.0044(10) 0.0096(11) -0.0058(11)
O1 0.0135(10) 0.0108(10) 0.0191(10) 0.0000(8) 0.0014(8) -0.0019(8)
O2 0.0131(10) 0.0137(11) 0.0306(12) 0.0003(9) -0.0007(9) -0.0061(9)
O3 0.0138(10) 0.0177(11) 0.0208(10) -0.0025(9) 0.0027(8) -0.0041(9)
O4 0.0243(13) 0.0222(12) 0.0292(12) -0.0012(10) 0.0077(11) -0.0054(10)
O5 0.0199(11) 0.0209(10) 0.0218(10) 0.0023(9) 0.0069(9) -0.0046(8)
O6 0.0218(12) 0.0187(10) 0.0224(10) -0.0018(9) 0.0079(9) -0.0076(9)
O101 0.0134(10) 0.0149(10) 0.0196(10) 0.0011(8) 0.0022(8) -0.0053(9)
O102 0.0202(13) 0.0198(13) 0.0335(15) 0.0004(11) 0.0008(11) -0.0091(11)
O103 0.0155(11) 0.0129(11) 0.0177(11) 0.0030(8) 0.0021(9) -0.0027(9)
O104 0.0179(11) 0.0183(11) 0.0268(11) 0.0001(9) 0.0035(9) -0.0069(9)
O201 0.0173(11) 0.0122(10) 0.0190(10) -0.0026(8) 0.0084(8) -0.0033(8)
O202 0.0269(12) 0.0156(11) 0.0267(12) 0.0010(9) 0.0169(10) -0.0070(9)
O203 0.0179(11) 0.0188(11) 0.0207(10) -0.0011(9) 0.0109(9) -0.0052(9)
O204 0.0292(13) 0.0202(12) 0.0357(13) -0.0027(10) 0.0184(11) -0.0075(10)
O301 0.0200(11) 0.0160(10) 0.0185(10) -0.0003(9) 0.0117(8) -0.0035(9)
O302 0.0290(14) 0.0150(12) 0.0348(14) -0.0004(10) 0.0231(12) -0.0073(10)
O303 0.0217(12) 0.0130(11) 0.0190(11) -0.0025(9) 0.0113(9) -0.0060(9)
O304 0.0277(13) 0.0151(11) 0.0262(11) -0.0030(9) 0.0132(10) -0.0069(9)

loop_
_atom_type_symbol
_atom_type_scat_dispersion_real
_atom_type_scat_dispersion_imag
_atom_type_scat_Cromer_Mann_a1
_atom_type_scat_Cromer_Mann_b1
_atom_type_scat_Cromer_Mann_a2
_atom_type_scat_Cromer_Mann_b2
_atom_type_scat_Cromer_Mann_a3
_atom_type_scat_Cromer_Mann_b3
_atom_type_scat_Cromer_Mann_a4
_atom_type_scat_Cromer_Mann_b4
_atom_type_scat_Cromer_Mann_c
_atom_type_scat_source
C 0.0033 0.0016 2.3100 20.8439 1.0200 10.2075 1.5886 0.5687 0.8650 51.6512 0.2156 'International Tables Vol C 4.2.6.8 and 6.1.1.4'
H 0.0000 0.0000 0.4930 10.5109 0.3229 26.1257 0.1402 3.1424 0.0408 57.7998 0.0030 'International Tables Vol C 4.2.6.8 and 6.1.1.4'
N 0.0061 0.0033 12.2126 0.0057 3.1322 9.8933 2.0125 28.9975 1.1663 0.5826 -11.5290 'International Tables Vol C 4.2.6.8 and 6.1.1.4'
O 0.0106 0.0060 3.0485 13.2771 2.2868 5.7011 1.5463 0.3239 0.8670 32.9089 0.2508 'International Tables Vol C 4.2.6.8 and 6.1.1.4'
Mn 0.3368 0.7283 11.2819 5.3409 7.3573 0.3432 3.0193 17.8674 2.2441 83.7543 1.0896 'International Tables Vol C 4.2.6.8 and 6.1.1.4'
Cu 0.3201 1.2651 13.3380 3.5828 7.1676 0.2470 5.6158 11.3966 1.6735 64.8126 1.1910 'International Tables Vol C 4.2.6.8 and 6.1.1.4'

loop_
_geom_angle_atom_site_label_1
_geom_angle_atom_site_label_2
_geom_angle_atom_site_label_3
_geom_angle
_geom_angle_publ_flag
N1 Cu1 N3 174.29(11) yes
N1 Cu1 O1 93.55(11) yes
N3 Cu1 O1 91.77(10) yes
N1 Cu1 O3 81.71(11) yes
N3 Cu1 O3 93.12(11) yes
O1 Cu1 O3 174.09(10) yes
N101 Cu101 N103 173.83(11) yes
N101 Cu101 O101 93.62(11) yes
N103 Cu101 O101 91.83(11) yes
N101 Cu101 O103 82.39(11) yes
N103 Cu101 O103 92.37(11) yes
O101 Cu101 O103 174.30(10) yes
N201 Cu201 N203 171.38(11) yes
N201 Cu201 O201 93.69(10) yes
N203 Cu201 O201 92.74(10) yes
N201 Cu201 O203 81.76(11) yes
N203 Cu201 O203 92.03(11) yes
O201 Cu201 O203 174.84(10) yes
N301 Cu301 N303 173.44(11) yes
N301 Cu301 O301 93.40(11) yes
N303 Cu301 O301 92.58(11) yes
N301 Cu301 O303 82.05(11) yes
N303 Cu301 O303 92.17(11) yes
O301 Cu301 O303 173.93(10) yes
C2 C1 C6 117.0(3) yes
C2 C1 O1 117.7(3) yes
C6 C1 O1 125.3(3) yes
C1 C2 C3 121.6(3) yes
C1 C2 O2 112.6(3) yes
C3 C2 O2 125.9(3) yes
C2 C3 C4 121.0(3) yes
C2 C3 H31 119.7 no
C4 C3 H31 119.3 no
C3 C4 C5 119.5(3) yes
C3 C4 H41 119.9 no
C5 C4 H41 120.6 no
C4 C5 C6 120.7(3) yes
C4 C5 H51 120.9 no
C6 C5 H51 118.4 no
C1 C6 C5 120.2(3) yes
C1 C6 C7 123.3(3) yes
C5 C6 C7 116.4(3) yes
C6 C7 N1 123.0(3) yes
C6 C7 H71 116.7 no
N1 C7 H71 120.3 no
C9 C8 N2 117.1(3) yes
C9 C8 O3 118.6(3) yes
N2 C8 O3 124.4(3) yes
C8 C9 C10 118.2(3) yes
C8 C9 C14 122.4(3) yes
C10 C9 C14 119.4(3) yes
C9 C10 C11 120.1(4) yes
C9 C10 H101 119.3 no
C11 C10 H101 120.5 no
C10 C11 C12 119.7(4) yes
C10 C11 H111 119.6 no
C12 C11 H111 120.6 no
C11 C12 C13 121.0(4) yes
C11 C12 H121 119.1 no
C13 C12 H121 119.9 no
C12 C13 C14 119.9(4) yes
C12 C13 H131 121.9 no
C14 C13 H131 118.2 no
C13 C14 C9 119.9(3) yes
C13 C14 O4 117.3(3) yes
C9 C14 O4 122.8(3) yes
O2 C15 H151 106.9 no
O2 C15 H153 107.4 no
H151 C15 H153 111.9 no
O2 C15 H152 108.1 no
H151 C15 H152 111.0 no
H153 C15 H152 111.4 no
C17 C16 N3 112.2(3) yes
C17 C16 H161 108.5 no
N3 C16 H161 107.8 no
C17 C16 H162 111.5 no
N3 C16 H162 108.4 no
H161 C16 H162 108.3 no
C16 C17 C18 112.0(3) yes
C16 C17 H172 110.6 no
C18 C17 H172 110.0 no
C16 C17 H171 107.4 no
C18 C17 H171 108.2 no
H172 C17 H171 108.6 no
C17 C18 C19 110.2(3) yes
C17 C18 H182 109.8 no
C19 C18 H182 109.2 no
C17 C18 H181 109.2 no
C19 C18 H181 107.5 no
H182 C18 H181 110.8 no
C18 C19 C20 110.9(3) yes
C18 C19 H191 110.1 no
C20 C19 H191 109.6 no
C18 C19 H192 109.1 no
C20 C19 H192 108.4 no
H191 C19 H192 108.7 no
C19 C20 N3 112.8(3) yes
C19 C20 H202 109.8 no
N3 C20 H202 106.8 no
C19 C20 H201 109.1 no
N3 C20 H201 108.1 no
H202 C20 H201 110.2 no
C102 C101 C106 117.0(3) yes
C102 C101 O101 116.7(3) yes
C106 C101 O101 126.2(3) yes
C101 C102 C103 121.3(3) yes
C101 C102 O102 112.6(3) yes
C103 C102 O102 126.0(3) yes
C102 C103 C104 120.2(3) yes
C102 C103 H1031 119.4 no
C104 C103 H1031 120.4 no
C103 C104 C105 120.1(3) yes
C103 C104 H1041 119.0 no
C105 C104 H1041 120.9 no
C104 C105 C106 121.3(3) yes
C104 C105 H1051 120.2 no
C106 C105 H1051 118.5 no
C105 C106 C101 120.0(3) yes
C105 C106 C107 118.1(3) yes
C101 C106 C107 121.9(3) yes
C106 C107 N101 124.8(3) yes
C106 C107 H1071 117.1 no
N101 C107 H1071 118.1 no
C109 C108 N102 117.2(3) yes
C109 C108 O103 118.3(3) yes
N102 C108 O103 124.5(3) yes
C108 C109 C110 119.8(3) yes
C108 C109 C114 121.8(3) yes
C110 C109 C114 118.4(3) yes
C109 C110 C111 122.0(3) yes
C109 C110 H1101 120.5 no
C111 C110 H1101 117.5 no
C110 C111 C112 119.0(3) yes
C110 C111 H1111 120.2 no
C112 C111 H1111 120.8 no
C111 C112 C113 120.8(3) yes
C111 C112 H1121 118.1 no
C113 C112 H1121 121.1 no
C112 C113 C114 120.4(3) yes
C112 C113 H1131 120.4 no
C114 C113 H1131 119.2 no
C109 C114 C113 119.3(3) yes
C109 C114 O104 122.8(3) yes
C113 C114 O104 117.9(3) yes
O102 C115 H1151 106.4 no
O102 C115 H1153 112.4 no
H1151 C115 H1153 109.5 no
O102 C115 H1152 110.1 no
H1151 C115 H1152 109.3 no
H1153 C115 H1152 109.1 no
C117 C116 N103 111.5(3) yes
C117 C116 H1161 109.6 no
N103 C116 H1161 109.1 no
C117 C116 H1162 107.8 no
N103 C116 H1162 107.4 no
H1161 C116 H1162 111.2 no
C116 C117 C118 110.9(3) yes
C116 C117 H1172 111.5 no
C118 C117 H1172 111.2 no
C116 C117 H1171 106.8 no
C118 C117 H1171 108.9 no
H1172 C117 H1171 107.4 no
C117 C118 C119 110.6(3) yes
C117 C118 H1182 108.1 no
C119 C118 H1182 109.8 no
C117 C118 H1181 108.9 no
C119 C118 H1181 109.1 no
H1182 C118 H1181 110.3 no
C118 C119 C120 111.1(3) yes
C118 C119 H1191 110.0 no
C120 C119 H1191 109.5 no
C118 C119 H1192 109.3 no
C120 C119 H1192 109.1 no
H1191 C119 H1192 107.8 no
C119 C120 N103 112.2(3) yes
C119 C120 H1202 110.4 no
N103 C120 H1202 107.7 no
C119 C120 H1201 107.4 no
N103 C120 H1201 108.2 no
H1202 C120 H1201 110.9 no
C202 C201 C206 116.5(3) yes
C202 C201 O201 117.5(3) yes
C206 C201 O201 125.9(3) yes
C201 C202 C203 122.3(3) yes
C201 C202 O202 113.0(3) yes
C203 C202 O202 124.7(3) yes
C202 C203 C204 120.8(3) yes
C202 C203 H2031 119.7 no
C204 C203 H2031 119.5 no
C203 C204 C205 118.1(3) yes
C203 C204 H2041 121.3 no
C205 C204 H2041 120.5 no
C204 C205 C206 122.5(3) yes
C204 C205 H2051 119.3 no
C206 C205 H2051 118.3 no
C201 C206 C205 119.8(3) yes
C201 C206 C207 122.7(3) yes
C205 C206 C207 117.5(3) yes
C206 C207 N201 123.8(3) yes
C206 C207 H2071 116.5 no
N201 C207 H2071 119.7 no
C209 C208 N202 116.3(3) yes
C209 C208 O203 118.4(3) yes
N202 C208 O203 125.3(3) yes
C208 C209 C210 118.2(3) yes
C208 C209 C214 121.8(3) yes
C210 C209 C214 120.0(3) yes
C209 C210 C211 120.3(3) yes
C209 C210 H2101 120.9 no
C211 C210 H2101 118.8 no
C210 C211 C212 119.6(3) yes
C210 C211 H2111 121.2 no
C212 C211 H2111 119.2 no
C211 C212 C213 120.5(3) yes
C211 C212 H2121 119.8 no
C213 C212 H2121 119.7 no
C212 C213 C214 120.3(4) yes
C212 C213 H2131 122.2 no
C214 C213 H2131 117.5 no
C213 C214 C209 119.2(3) yes
C213 C214 O204 117.6(3) yes
C209 C214 O204 123.1(3) yes
O202 C215 H2151 106.6 no
O202 C215 H2153 108.8 no
H2151 C215 H2153 110.0 no
O202 C215 H2152 109.8 no
H2151 C215 H2152 111.3 no
H2153 C215 H2152 110.2 no
C217 C216 N203 111.5(3) yes
C217 C216 H2161 110.8 no
N203 C216 H2161 106.6 no
C217 C216 H2162 110.2 no
N203 C216 H2162 106.9 no
H2161 C216 H2162 110.7 no
C216 C217 C218 110.2(3) yes
C216 C217 H2172 109.5 no
C218 C217 H2172 110.5 no
C216 C217 H2171 108.0 no
C218 C217 H2171 111.3 no
H2172 C217 H2171 107.3 no
C217 C218 C219 110.5(3) yes
C217 C218 H2182 107.8 no
C219 C218 H2182 110.6 no
C217 C218 H2181 107.9 no
C219 C218 H2181 108.8 no
H2182 C218 H2181 111.2 no
C218 C219 C220 111.4(3) yes
C218 C219 H2191 108.5 no
C220 C219 H2191 109.6 no
C218 C219 H2192 107.9 no
C220 C219 H2192 108.5 no
H2191 C219 H2192 110.9 no
C219 C220 N203 111.9(3) yes
C219 C220 H2202 108.6 no
N203 C220 H2202 108.8 no
C219 C220 H2201 110.5 no
N203 C220 H2201 108.2 no
H2202 C220 H2201 108.8 no
C302 C301 C306 116.5(3) yes
C302 C301 O301 117.4(3) yes
C306 C301 O301 126.1(3) yes
C301 C302 C303 122.5(3) yes
C301 C302 O302 113.3(3) yes
C303 C302 O302 124.2(3) yes
C302 C303 C304 119.6(3) yes
C302 C303 H3031 119.4 no
C304 C303 H3031 121.0 no
C303 C304 C305 119.4(3) yes
C303 C304 H3041 120.7 no
C305 C304 H3041 120.0 no
C304 C305 C306 121.4(3) yes
C304 C305 H3051 120.5 no
C306 C305 H3051 118.1 no
C305 C306 C301 120.6(3) yes
C305 C306 C307 116.9(3) yes
C301 C306 C307 122.5(3) yes
C306 C307 N301 124.1(3) yes
C306 C307 H3071 117.0 no
N301 C307 H3071 118.8 no
C309 C308 N302 116.7(3) yes
C309 C308 O303 119.8(3) yes
N302 C308 O303 123.5(3) yes
C308 C309 C310 119.3(3) yes
C308 C309 C314 122.2(3) yes
C310 C309 C314 118.5(3) yes
C309 C310 C311 121.7(3) yes
C309 C310 H3101 120.5 no
C311 C310 H3101 117.7 no
C310 C311 C312 118.7(3) yes
C310 C311 H3111 120.4 no
C312 C311 H3111 120.8 no
C311 C312 C313 121.3(3) yes
C311 C312 H3121 117.9 no
C313 C312 H3121 120.7 no
C312 C313 C314 119.8(3) yes
C312 C313 H3131 122.1 no
C314 C313 H3131 118.1 no
C309 C314 C313 119.9(3) yes
C309 C314 O304 122.5(3) yes
C313 C314 O304 117.6(3) yes
O302 C315 H3151 109.6 no
O302 C315 H3153 110.2 no
H3151 C315 H3153 108.4 no
O302 C315 H3152 111.0 no
H3151 C315 H3152 110.2 no
H3153 C315 H3152 107.4 no
C317 C316 N303 111.4(3) yes
C317 C316 H3161 107.7 no
N303 C316 H3161 109.1 no
C317 C316 H3162 108.9 no
N303 C316 H3162 109.0 no
H3161 C316 H3162 110.7 no
C316 C317 C318 110.8(3) yes
C316 C317 H3172 111.3 no
C318 C317 H3172 108.9 no
C316 C317 H3171 108.6 no
C318 C317 H3171 108.5 no
H3172 C317 H3171 108.7 no
C317 C318 C319 110.2(3) yes
C317 C318 H3182 108.5 no
C319 C318 H3182 109.1 no
C317 C318 H3181 107.4 no
C319 C318 H3181 111.8 no
H3182 C318 H3181 109.9 no
C318 C319 C320 111.0(3) yes
C318 C319 H3191 109.6 no
C320 C319 H3191 109.3 no
C318 C319 H3192 107.6 no
C320 C319 H3192 109.9 no
H3191 C319 H3192 109.5 no
C319 C320 N303 112.8(3) yes
C319 C320 H3202 111.3 no
N303 C320 H3202 109.3 no
C319 C320 H3201 107.4 no
N303 C320 H3201 106.8 no
H3202 C320 H3201 109.2 no
C7 N1 Cu1 128.1(2) yes
C7 N1 N2 117.4(3) yes
Cu1 N1 N2 114.3(2) yes
N1 N2 C8 109.8(3) yes
C16 N3 C20 110.2(3) yes
C16 N3 Cu1 113.7(2) yes
C20 N3 Cu1 111.9(2) yes
C16 N3 H32 107.0 no
C20 N3 H32 106.7 no
Cu1 N3 H32 106.8 no
C107 N101 Cu101 127.4(2) yes
C107 N101 N102 118.4(3) yes
Cu101 N101 N102 114.0(2) yes
N101 N102 C108 109.6(3) yes
C120 N103 C116 110.5(3) yes
C120 N103 Cu101 113.3(2) yes
C116 N103 Cu101 112.0(2) yes
C120 N103 H1032 106.7 no
C116 N103 H1032 105.5 no
Cu101 N103 H1032 108.4 no
C207 N201 Cu201 128.0(2) yes
C207 N201 N202 117.6(3) yes
Cu201 N201 N202 114.4(2) yes
N201 N202 C208 109.0(3) yes
C220 N203 C216 111.1(3) yes
C220 N203 Cu201 109.0(2) yes
C216 N203 Cu201 113.9(2) yes
C220 N203 H2032 107.5 no
C216 N203 H2032 107.1 no
Cu201 N203 H2032 107.9 no
C307 N301 Cu301 127.9(2) yes
C307 N301 N302 117.9(3) yes
Cu301 N301 N302 114.17(19) yes
N301 N302 C308 110.2(3) yes
C316 N303 C320 109.9(3) yes
C316 N303 Cu301 112.7(2) yes
C320 N303 Cu301 112.9(2) yes
C316 N303 H3032 105.9 no
C320 N303 H3032 108.1 no
Cu301 N303 H3032 107.0 no
C1 O1 Cu1 126.4(2) yes
C15 O2 C2 118.2(3) yes
C8 O3 Cu1 109.8(2) yes
C14 O4 H42 111.5 no
H52 O5 H53 113.8 no
H61 O6 H62 111.4 no
C101 O101 Cu101 125.6(2) yes
C115 O102 C102 117.9(3) yes
C108 O103 Cu101 109.4(2) yes
C114 O104 H1042 105.7 no
C201 O201 Cu201 125.62(19) yes
C215 O202 C202 118.6(3) yes
C208 O203 Cu201 109.4(2) yes
C214 O204 H2042 113.2 no
C301 O301 Cu301 125.8(2) yes
C315 O302 C302 118.2(3) yes
C308 O303 Cu301 109.9(2) yes
C314 O304 H3042 104.3 no

loop_
_geom_bond_atom_site_label_1
_geom_bond_atom_site_label_2
_geom_bond_distance
_geom_bond_publ_flag
Cu1 N1 1.913(3) yes
Cu1 N3 1.993(3) yes
Cu1 O1 1.906(2) yes
Cu1 O3 1.938(2) yes
Cu101 N101 1.916(3) yes
Cu101 N103 1.991(3) yes
Cu101 O101 1.901(2) yes
Cu101 O103 1.941(2) yes
Cu201 N201 1.915(3) yes
Cu201 N203 2.005(3) yes
Cu201 O201 1.911(2) yes
Cu201 O203 1.942(2) yes
Cu301 N301 1.919(3) yes
Cu301 N303 1.999(3) yes
Cu301 O301 1.915(2) yes
Cu301 O303 1.945(2) yes
C1 C2 1.436(5) yes
C1 C6 1.418(5) yes
C1 O1 1.313(4) yes
C2 C3 1.372(5) yes
C2 O2 1.357(4) yes
C3 C4 1.390(5) yes
C3 H31 0.935 no
C4 C5 1.394(5) yes
C4 H41 0.912 no
C5 C6 1.414(5) yes
C5 H51 0.950 no
C6 C7 1.442(5) yes
C7 N1 1.303(4) yes
C7 H71 0.948 no
C8 C9 1.488(5) yes
C8 N2 1.312(4) yes
C8 O3 1.288(4) yes
C9 C10 1.409(5) yes
C9 C14 1.390(5) yes
C10 C11 1.398(5) yes
C10 H101 0.934 no
C11 C12 1.378(6) yes
C11 H111 0.942 no
C12 C13 1.381(6) yes
C12 H121 0.944 no
C13 C14 1.409(5) yes
C13 H131 0.916 no
C14 O4 1.349(4) yes
C15 O2 1.431(4) yes
C15 H151 0.970 no
C15 H153 0.980 no
C15 H152 0.957 no
C16 C17 1.517(5) yes
C16 N3 1.495(4) yes
C16 H161 0.959 no
C16 H162 0.970 no
C17 C18 1.515(5) yes
C17 H172 0.963 no
C17 H171 0.977 no
C18 C19 1.529(5) yes
C18 H182 0.957 no
C18 H181 0.975 no
C19 C20 1.523(5) yes
C19 H191 0.962 no
C19 H192 0.952 no
C20 N3 1.480(4) yes
C20 H202 0.963 no
C20 H201 0.964 no
C101 C102 1.444(5) yes
C101 C106 1.406(5) yes
C101 O101 1.314(4) yes
C102 C103 1.374(5) yes
C102 O102 1.361(4) yes
C103 C104 1.397(5) yes
C103 H1031 0.939 no
C104 C105 1.362(5) yes
C104 H1041 0.938 no
C105 C106 1.416(4) yes
C105 H1051 0.935 no
C106 C107 1.442(4) yes
C107 N101 1.271(4) yes
C107 H1071 0.906 no
C108 C109 1.475(5) yes
C108 N102 1.328(4) yes
C108 O103 1.293(4) yes
C109 C110 1.389(5) yes
C109 C114 1.414(5) yes
C110 C111 1.383(5) yes
C110 H1101 0.942 no
C111 C112 1.380(6) yes
C111 H1111 0.929 no
C112 C113 1.381(5) yes
C112 H1121 0.934 no
C113 C114 1.397(5) yes
C113 H1131 0.935 no
C114 O104 1.356(4) yes
C115 O102 1.427(4) yes
C115 H1151 0.976 no
C115 H1153 0.962 no
C115 H1152 0.967 no
C116 C117 1.530(5) yes
C116 N103 1.479(5) yes
C116 H1161 0.971 no
C116 H1162 0.963 no
C117 C118 1.519(5) yes
C117 H1172 0.965 no
C117 H1171 0.976 no
C118 C119 1.525(5) yes
C118 H1182 0.992 no
C118 H1181 0.959 no
C119 C120 1.531(5) yes
C119 H1191 0.964 no
C119 H1192 0.966 no
C120 N103 1.487(4) yes
C120 H1202 0.965 no
C120 H1201 0.970 no
C201 C202 1.425(5) yes
C201 C206 1.423(4) yes
C201 O201 1.312(4) yes
C202 C203 1.373(5) yes
C202 O202 1.371(4) yes
C203 C204 1.410(5) yes
C203 H2031 0.944 no
C204 C205 1.374(5) yes
C204 H2041 0.913 no
C205 C206 1.410(5) yes
C205 H2051 0.942 no
C206 C207 1.431(5) yes
C207 N201 1.296(4) yes
C207 H2071 0.936 no
C208 C209 1.498(4) yes
C208 N202 1.318(4) yes
C208 O203 1.281(4) yes
C209 C210 1.400(5) yes
C209 C214 1.400(5) yes
C210 C211 1.393(5) yes
C210 H2101 0.958 no
C211 C212 1.391(6) yes
C211 H2111 0.953 no
C212 C213 1.389(6) yes
C212 H2121 0.939 no
C213 C214 1.402(5) yes
C213 H2131 0.924 no
C214 O204 1.335(5) yes
C215 O202 1.422(4) yes
C215 H2151 0.977 no
C215 H2153 0.962 no
C215 H2152 0.980 no
C216 C217 1.538(5) yes
C216 N203 1.470(5) yes
C216 H2161 0.952 no
C216 H2162 0.966 no
C217 C218 1.534(6) yes
C217 H2172 0.977 no
C217 H2171 0.955 no
C218 C219 1.491(6) yes
C218 H2182 0.976 no
C218 H2181 0.960 no
C219 C220 1.531(5) yes
C219 H2191 0.985 no
C219 H2192 0.968 no
C220 N203 1.481(5) yes
C220 H2202 0.960 no
C220 H2201 0.961 no
C301 C302 1.434(5) yes
C301 C306 1.408(4) yes
C301 O301 1.318(4) yes
C302 C303 1.377(5) yes
C302 O302 1.364(4) yes
C303 C304 1.412(5) yes
C303 H3031 0.949 no
C304 C305 1.376(5) yes
C304 H3041 0.915 no
C305 C306 1.413(4) yes
C305 H3051 0.947 no
C306 C307 1.443(4) yes
C307 N301 1.288(4) yes
C307 H3071 0.933 no
C308 C309 1.470(5) yes
C308 N302 1.338(4) yes
C308 O303 1.290(4) yes
C309 C310 1.396(5) yes
C309 C314 1.418(5) yes
C310 C311 1.390(5) yes
C310 H3101 0.929 no
C311 C312 1.388(5) yes
C311 H3111 0.935 no
C312 C313 1.387(5) yes
C312 H3121 0.933 no
C313 C314 1.395(5) yes
C313 H3131 0.922 no
C314 O304 1.357(4) yes
C315 O302 1.419(4) yes
C315 H3151 0.960 no
C315 H3153 0.967 no
C315 H3152 0.978 no
C316 C317 1.520(5) yes
C316 N303 1.496(5) yes
C316 H3161 0.952 no
C316 H3162 0.961 no
C317 C318 1.529(5) yes
C317 H3172 0.967 no
C317 H3171 0.973 no
C318 C319 1.534(5) yes
C318 H3182 0.977 no
C318 H3181 0.970 no
C319 C320 1.524(5) yes
C319 H3191 0.979 no
C319 H3192 0.985 no
C320 N303 1.486(4) yes
C320 H3202 0.959 no
C320 H3201 0.956 no
N1 N2 1.387(4) yes
N3 H32 0.872 no
N101 N102 1.392(4) yes
N103 H1032 0.894 no
N201 N202 1.389(4) yes
N203 H2032 0.875 no
N301 N302 1.379(4) yes
N303 H3032 0.885 no
O4 H42 0.852 no
O5 H52 0.805 no
O5 H53 0.787 no
O6 H61 0.796 no
O6 H62 0.818 no
O104 H1042 0.835 no
O204 H2042 0.838 no
O304 H3042 0.832 no

loop_
_geom_hbond_atom_site_label_D
_geom_hbond_atom_site_label_H
_geom_hbond_atom_site_label_A
_geom_hbond_site_symmetry_A
_geom_hbond_angle_DHA
_geom_hbond_distance_DH
_geom_hbond_distance_HA
_geom_hbond_distance_DA
_geom_hbond_publ_flag
C15 H152 O104 . 167.0 0.957 2.559 3.496(5) yes
C115 H1153 O4 . 179.0 0.962 2.552 3.514(5) yes
C117 H1172 O304 . 127.0) 0.965 2.560 3.239(5) yes
C315 H3152 O204 . 168.0 0.978 2.575 3.537(5) yes
O6 H61 O201 . 146.0 0.796 2.203 2.900(5) yes
O6 H61 O202 . 129.0 0.796 2.313 2.881(5) yes
O6 H62 O101 . 148.0 0.818 2.213 2.937(5) yes
O6 H62 O102 . 141.0 0.818 2.204 2.887(5) yes
O104 H1042 N102 . 151.0 0.835 1.803 2.567(5) yes
O304 H3042 C308 . 121.0 0.832 2.417 2.933(5) yes
O304 H3042 N302 . 154.0 0.832 1.795 2.568(5) yes
O4 H42 N2 . 142.0 0.852 1.850 2.576(5) yes
O204 H2042 N202 . 140.0 0.838 1.873 2.569(5) yes
O5 H52 O301 1_565 145.0 0.805 2.178 2.873(5) yes
O5 H52 O302 1_565 143.0 0.805 2.226 2.909(5) yes
O5 H53 O1 . 129.0 0.787 2.342 2.907(5) yes
O5 H53 O2 . 131.0 0.787 2.291 2.873(5) yes
N103 H1032 O6 . 170.0 0.894 2.101 2.985(5) yes
N303 H3032 O5 1_545 159.00 0.885 2.109 2.952(5) yes
N3 H32 O5 . 172.0 0.872 2.091 2.957(5) yes
N203 H2032 O6 . 168.0 0.875 2.111 2.972(5) yes

loop_
_oxford_twin_element_scale_factors
0.6550(5)
0.3450(5)
